data_7018174
loop_
_publ_author_name
'Liang, Zhenhua'
'Ni, Xufeng'
'Li, Xue'
'Shen, Zhiquan'

_publ_section_title
;
 Synthesis and characterization of benzoxazine-functionalized amine
 bridged bis(phenolate) lanthanide complexes and their application in the
 ring-opening polymerization of cyclic esters.
;
_journal_issue 9
_journal_name_full 'Dalton transactions (Cambridge, England : 2003)'
_journal_page_first 2812
_journal_page_last 2819
_journal_paper_doi 10.1039/c2dt11736c
_journal_volume 41
_journal_year 2012
_chemical_formula_moiety 'C86 H124 Er N4 Na O8'
_chemical_formula_sum 'C86 H124 Er N4 Na O8'
_chemical_formula_weight 1532.14
_chemical_name_systematic
;
?
;
_space_group_IT_number 15
_symmetry_cell_setting monoclinic
_symmetry_space_group_name_Hall '-C 2yc'
_symmetry_space_group_name_H-M 'C 1 2/c 1'
_atom_sites_solution_hydrogens geom
_atom_sites_solution_primary direct
_atom_sites_solution_secondary difmap
_audit_creation_method SHELXL-97
_cell_angle_alpha 90.00
_cell_angle_beta 117.893(4)
_cell_angle_gamma 90.00
_cell_formula_units_Z 4
_cell_length_a 32.2263(9)
_cell_length_b 12.5493(2)
_cell_length_c 27.4684(8)
_cell_measurement_reflns_used 20410
_cell_measurement_temperature 100(2)
_cell_measurement_theta_max 29.7335
_cell_measurement_theta_min 3.0965
_cell_volume 9818.1(6)
_computing_cell_refinement 'CrysAlis PRO (Oxford Diffraction, 2010)'
_computing_data_collection 'CrysAlis PRO'
_computing_data_reduction 'CrysAlis PRO'
_computing_molecular_graphics 'OLEX2 (Dolomanov et al., 2009)'
_computing_publication_material OLEX2
_computing_structure_refinement 'SHELXL-97 (Sheldrick, 2008)'
_computing_structure_solution 'SHELXS-97 (Sheldrick, 2008)'
_diffrn_ambient_temperature 100(2)
_diffrn_detector_area_resol_mean 10.3592
_diffrn_measured_fraction_theta_full 0.997
_diffrn_measured_fraction_theta_max 0.997
_diffrn_measurement_device_type 'Xcalibur, Atlas, Gemini ultra'
_diffrn_measurement_method '\w scans'
_diffrn_radiation_monochromator graphite
_diffrn_radiation_source 'fine-focus sealed tube'
_diffrn_radiation_type MoK\a
_diffrn_radiation_wavelength 0.71073
_diffrn_reflns_av_R_equivalents 0.0295
_diffrn_reflns_av_sigmaI/netI 0.0288
_diffrn_reflns_limit_h_max 38
_diffrn_reflns_limit_h_min -35
_diffrn_reflns_limit_k_max 10
_diffrn_reflns_limit_k_min -15
_diffrn_reflns_limit_l_max 32
_diffrn_reflns_limit_l_min -33
_diffrn_reflns_number 30978
_diffrn_reflns_theta_full 25.35
_diffrn_reflns_theta_max 25.35
_diffrn_reflns_theta_min 3.10
_exptl_absorpt_coefficient_mu 0.905
_exptl_absorpt_correction_T_max 0.8326
_exptl_absorpt_correction_T_min 0.7023
_exptl_absorpt_correction_type multi-scan
_exptl_absorpt_process_details
;
CrysAlis PRO (Oxford Diffraction, 2010)
;
_exptl_crystal_colour colorless
_exptl_crystal_density_diffrn 1.037
_exptl_crystal_density_method 'not measured'
_exptl_crystal_description block
_exptl_crystal_F_000 3244
_exptl_crystal_size_max 0.42
_exptl_crystal_size_mid 0.28
_exptl_crystal_size_min 0.21
_platon_squeeze_details
;
;
_refine_diff_density_max 0.649
_refine_diff_density_min -0.306
_refine_diff_density_rms 0.079
_refine_ls_extinction_method none
_refine_ls_goodness_of_fit_ref 1.134
_refine_ls_hydrogen_treatment constr
_refine_ls_matrix_type full
_refine_ls_number_parameters 464
_refine_ls_number_reflns 8963
_refine_ls_number_restraints 942
_refine_ls_restrained_S_all 1.104
_refine_ls_R_factor_all 0.0298
_refine_ls_R_factor_gt 0.0271
_refine_ls_shift/su_max 0.001
_refine_ls_shift/su_mean 0.000
_refine_ls_structure_factor_coef Fsqd
_refine_ls_weighting_details 'calc w=1/[\s^2^(Fo^2^)+(0.0398P)^2^+21.5627P] where P=(Fo^2^+2Fc^2^)/3'
_refine_ls_weighting_scheme calc
_refine_ls_wR_factor_gt 0.0817
_refine_ls_wR_factor_ref 0.0831
_reflns_number_gt 8366
_reflns_number_total 8963
_reflns_threshold_expression >2sigma(I)
_cod_data_source_file c2dt11736c.txt
_cod_data_source_block 110310_erph
_cod_original_cell_volume 9818.2(4)
_cod_original_sg_symbol_H-M 'C 2/c'
_cod_database_code 7018174

loop_
_symmetry_equiv_pos_as_xyz
'x, y, z'
'-x, y, -z+1/2'
'x+1/2, y+1/2, z'
'-x+1/2, y+1/2, -z+1/2'
'-x, -y, -z'
'x, -y, z-1/2'
'-x+1/2, -y+1/2, -z'
'x+1/2, -y+1/2, z-1/2'

loop_
_atom_site_label
_atom_site_type_symbol
_atom_site_fract_x
_atom_site_fract_y
_atom_site_fract_z
_atom_site_U_iso_or_equiv
_atom_site_adp_type
_atom_site_occupancy
_atom_site_symmetry_multiplicity
_atom_site_calc_flag
_atom_site_refinement_flags
Er1 Er 0.5000 0.584813(12) 0.7500 0.01066(6) Uani 1 2 d S
Na1 Na 0.5000 0.30841(11) 0.7500 0.0204(3) Uani 1 2 d S
O1 O 0.44878(6) 0.45400(14) 0.72175(7) 0.0135(4) Uani 1 1 d .
O2 O 0.54538(6) 0.69568(14) 0.81030(7) 0.0153(4) Uani 1 1 d .
O3 O 0.31447(6) 0.65466(15) 0.81463(7) 0.0200(4) Uani 1 1 d .
O4 O 0.47099(8) 0.20129(17) 0.79532(9) 0.0351(5) Uani 1 1 d .
N1 N 0.47007(7) 0.58584(16) 0.82062(8) 0.0134(4) Uani 1 1 d .
N2 N 0.37182(8) 0.76752(18) 0.80778(9) 0.0182(5) Uani 1 1 d .
C1 C 0.40809(9) 0.43642(19) 0.72271(10) 0.0142(5) Uani 1 1 d U
C2 C 0.36653(9) 0.4042(2) 0.67557(11) 0.0173(5) Uani 1 1 d U
C3 C 0.32713(9) 0.3826(2) 0.68211(11) 0.0211(6) Uani 1 1 d U
H3 H 0.2999 0.3603 0.6514 0.025 Uiso 1 1 calc R
C4 C 0.32609(9) 0.3924(2) 0.73202(12) 0.0206(6) Uani 1 1 d U
C5 C 0.36662(9) 0.4263(2) 0.77708(11) 0.0177(5) Uani 1 1 d U
H5 H 0.3668 0.4347 0.8108 0.021 Uiso 1 1 calc R
C6 C 0.40713(9) 0.44814(19) 0.77313(10) 0.0144(5) Uani 1 1 d U
C7 C 0.28211(10) 0.3663(3) 0.73625(13) 0.0316(7) Uani 1 1 d U
H7A H 0.2556 0.3666 0.7001 0.047 Uiso 1 1 calc R
H7C H 0.2776 0.4186 0.7588 0.047 Uiso 1 1 calc R
H7B H 0.2853 0.2971 0.7525 0.047 Uiso 1 1 calc R
C8 C 0.36469(10) 0.3955(2) 0.61878(11) 0.0219(6) Uani 1 1 d U
C9 C 0.36925(10) 0.5078(2) 0.59959(11) 0.0272(6) Uani 1 1 d U
H9A H 0.3704 0.5030 0.5654 0.041 Uiso 1 1 calc R
H9C H 0.3975 0.5406 0.6269 0.041 Uiso 1 1 calc R
H9B H 0.3427 0.5499 0.5945 0.041 Uiso 1 1 calc R
C10 C 0.40383(11) 0.3235(2) 0.62070(12) 0.0269(6) Uani 1 1 d U
H10B H 0.4034 0.2568 0.6376 0.040 Uiso 1 1 calc R
H10C H 0.4337 0.3576 0.6418 0.040 Uiso 1 1 calc R
H10A H 0.3989 0.3109 0.5839 0.040 Uiso 1 1 calc R
C11 C 0.31807(11) 0.3482(3) 0.57566(12) 0.0378(8) Uani 1 1 d U
H11A H 0.3180 0.3450 0.5407 0.057 Uiso 1 1 calc R
H11C H 0.2926 0.3922 0.5726 0.057 Uiso 1 1 calc R
H11B H 0.3145 0.2777 0.5867 0.057 Uiso 1 1 calc R
C12 C 0.45118(9) 0.4788(2) 0.82346(10) 0.0150(5) Uani 1 1 d U
H12B H 0.4451 0.4775 0.8549 0.018 Uiso 1 1 calc R
H12A H 0.4751 0.4257 0.8298 0.018 Uiso 1 1 calc R
C13 C 0.50956(9) 0.6077(2) 0.87665(10) 0.0163(5) Uani 1 1 d U
H13A H 0.5345 0.5569 0.8839 0.020 Uiso 1 1 calc R
H13B H 0.4985 0.5951 0.9035 0.020 Uiso 1 1 calc R
C14 C 0.52996(9) 0.7177(2) 0.88552(10) 0.0173(5) Uani 1 1 d U
C15 C 0.53131(9) 0.7801(2) 0.92795(11) 0.0198(5) Uani 1 1 d U
H15 H 0.5175 0.7547 0.9488 0.024 Uiso 1 1 calc R
C16 C 0.55259(9) 0.8791(2) 0.94000(11) 0.0226(6) Uani 1 1 d U
C17 C 0.57390(9) 0.9131(2) 0.90894(12) 0.0218(6) Uani 1 1 d U
H17 H 0.5889 0.9789 0.9172 0.026 Uiso 1 1 calc R
C18 C 0.57392(9) 0.8536(2) 0.86601(10) 0.0176(5) Uani 1 1 d U
C19 C 0.54984(9) 0.7550(2) 0.85274(10) 0.0156(5) Uani 1 1 d U
C20 C 0.55341(11) 0.9472(3) 0.98594(13) 0.0337(7) Uani 1 1 d U
H20A H 0.5237 0.9422 0.9859 0.051 Uiso 1 1 calc R
H20B H 0.5593 1.0200 0.9804 0.051 Uiso 1 1 calc R
H20C H 0.5778 0.9225 1.0207 0.051 Uiso 1 1 calc R
C21 C 0.59917(9) 0.8921(2) 0.83403(11) 0.0195(6) Uani 1 1 d U
C22 C 0.56366(10) 0.9112(2) 0.77357(12) 0.0218(6) Uani 1 1 d U
H22A H 0.5440 0.8496 0.7593 0.033 Uiso 1 1 calc R
H22B H 0.5801 0.9240 0.7527 0.033 Uiso 1 1 calc R
H22C H 0.5447 0.9721 0.7709 0.033 Uiso 1 1 calc R
C23 C 0.62544(10) 0.9973(2) 0.85717(13) 0.0271(6) Uani 1 1 d U
H23A H 0.6416 1.0179 0.8368 0.041 Uiso 1 1 calc R
H23C H 0.6478 0.9880 0.8953 0.041 Uiso 1 1 calc R
H23B H 0.6034 1.0519 0.8539 0.041 Uiso 1 1 calc R
C24 C 0.63596(9) 0.8094(2) 0.83844(12) 0.0220(6) Uani 1 1 d U
H24A H 0.6211 0.7413 0.8261 0.033 Uiso 1 1 calc R
H24C H 0.6599 0.8040 0.8761 0.033 Uiso 1 1 calc R
H24B H 0.6499 0.8312 0.8158 0.033 Uiso 1 1 calc R
C25 C 0.43394(9) 0.6698(2) 0.80220(10) 0.0145(5) Uani 1 1 d U
H25A H 0.4089 0.6493 0.7664 0.017 Uiso 1 1 calc R
H25B H 0.4478 0.7346 0.7970 0.017 Uiso 1 1 calc R
C26 C 0.41174(9) 0.6965(2) 0.83912(10) 0.0176(5) Uani 1 1 d U
H26A H 0.4011 0.6319 0.8493 0.021 Uiso 1 1 calc R
H26B H 0.4344 0.7315 0.8725 0.021 Uiso 1 1 calc R
C27 C 0.36456(10) 0.8510(2) 0.84002(11) 0.0210(6) Uani 1 1 d U
H27A H 0.3459 0.9075 0.8154 0.025 Uiso 1 1 calc R
H27B H 0.3947 0.8809 0.8656 0.025 Uiso 1 1 calc R
C28 C 0.32880(9) 0.7107(2) 0.77886(11) 0.0205(5) Uani 1 1 d U
H28A H 0.3321 0.6596 0.7544 0.025 Uiso 1 1 calc R
H28B H 0.3043 0.7605 0.7563 0.025 Uiso 1 1 calc R
C29 C 0.31658(9) 0.7141(2) 0.85801(10) 0.0172(5) Uani 1 1 d U
C30 C 0.34029(9) 0.8110(2) 0.87191(11) 0.0177(5) Uani 1 1 d U
C31 C 0.34036(9) 0.8703(2) 0.91461(11) 0.0212(6) Uani 1 1 d U
H31 H 0.3559 0.9355 0.9237 0.025 Uiso 1 1 calc R
C32 C 0.31812(9) 0.8354(2) 0.94386(11) 0.0209(6) Uani 1 1 d U
C33 C 0.29573(9) 0.7378(2) 0.92962(10) 0.0194(5) Uani 1 1 d U
H33 H 0.2807 0.7136 0.9494 0.023 Uiso 1 1 calc R
C34 C 0.29423(9) 0.6737(2) 0.88757(10) 0.0182(5) Uani 1 1 d U
C35 C 0.31914(12) 0.8998(3) 0.99063(12) 0.0313(7) Uani 1 1 d U
H35A H 0.2900 0.8907 0.9918 0.047 Uiso 1 1 calc R
H35B H 0.3234 0.9737 0.9852 0.047 Uiso 1 1 calc R
H35C H 0.3446 0.8759 1.0247 0.047 Uiso 1 1 calc R
C36 C 0.26989(10) 0.5649(2) 0.87446(11) 0.0212(6) Uani 1 1 d U
C37 C 0.25086(11) 0.5359(2) 0.91440(12) 0.0270(6) Uani 1 1 d U
H37B H 0.2272 0.5863 0.9107 0.040 Uiso 1 1 calc R
H37C H 0.2760 0.5374 0.9515 0.040 Uiso 1 1 calc R
H37A H 0.2375 0.4657 0.9061 0.040 Uiso 1 1 calc R
C38 C 0.22819(10) 0.5655(2) 0.81592(12) 0.0270(6) Uani 1 1 d U
H38A H 0.2393 0.5811 0.7898 0.040 Uiso 1 1 calc R
H38C H 0.2060 0.6190 0.8135 0.040 Uiso 1 1 calc R
H38B H 0.2133 0.4969 0.8079 0.040 Uiso 1 1 calc R
C39 C 0.30504(11) 0.4770(2) 0.87997(13) 0.0286(6) Uani 1 1 d U
H39B H 0.2891 0.4098 0.8695 0.043 Uiso 1 1 calc R
H39C H 0.3293 0.4734 0.9175 0.043 Uiso 1 1 calc R
H39A H 0.3187 0.4930 0.8564 0.043 Uiso 1 1 calc R
C40 C 0.42243(12) 0.1761(3) 0.77434(15) 0.0385(7) Uani 1 1 d U
H40A H 0.4134 0.1190 0.7475 0.046 Uiso 1 1 calc R
H40B H 0.4030 0.2379 0.7570 0.046 Uiso 1 1 calc R
C41 C 0.41740(16) 0.1424(4) 0.8230(2) 0.0671(12) Uani 1 1 d U
H41A H 0.3910 0.0944 0.8126 0.081 Uiso 1 1 calc R
H41B H 0.4134 0.2033 0.8421 0.081 Uiso 1 1 calc R
C42 C 0.46300(17) 0.0867(4) 0.8578(2) 0.0655(12) Uani 1 1 d U
H42B H 0.4721 0.0945 0.8967 0.079 Uiso 1 1 calc R
H42A H 0.4607 0.0115 0.8489 0.079 Uiso 1 1 calc R
C43 C 0.49703(15) 0.1405(4) 0.84401(19) 0.0652(12) Uani 1 1 d U
H43B H 0.5175 0.1867 0.8740 0.078 Uiso 1 1 calc R
H43A H 0.5163 0.0881 0.8379 0.078 Uiso 1 1 calc R

loop_
_atom_site_aniso_label
_atom_site_aniso_U_11
_atom_site_aniso_U_22
_atom_site_aniso_U_33
_atom_site_aniso_U_23
_atom_site_aniso_U_13
_atom_site_aniso_U_12
Er1 0.01089(9) 0.01042(9) 0.01116(9) 0.000 0.00558(6) 0.000
Na1 0.0215(8) 0.0155(7) 0.0282(8) 0.000 0.0150(7) 0.000
O1 0.0121(8) 0.0147(8) 0.0144(8) -0.0015(7) 0.0067(7) -0.0011(7)
O2 0.0166(9) 0.0149(9) 0.0165(9) -0.0040(7) 0.0095(7) -0.0030(7)
O3 0.0208(10) 0.0231(10) 0.0211(9) -0.0049(8) 0.0140(8) -0.0039(8)
O4 0.0338(12) 0.0320(12) 0.0482(13) 0.0152(10) 0.0265(11) 0.0036(10)
N1 0.0126(10) 0.0142(10) 0.0131(10) -0.0022(8) 0.0057(9) -0.0032(8)
N2 0.0163(11) 0.0204(12) 0.0198(11) 0.0013(9) 0.0098(9) 0.0006(9)
C1 0.0146(12) 0.0100(11) 0.0189(12) 0.0001(9) 0.0086(10) 0.0005(9)
C2 0.0157(12) 0.0164(12) 0.0188(12) -0.0019(10) 0.0072(10) -0.0010(10)
C3 0.0148(12) 0.0217(13) 0.0230(13) -0.0061(11) 0.0056(10) -0.0053(10)
C4 0.0168(13) 0.0189(13) 0.0278(13) -0.0050(11) 0.0119(11) -0.0039(10)
C5 0.0192(12) 0.0164(12) 0.0204(12) -0.0033(10) 0.0118(10) -0.0024(10)
C6 0.0151(12) 0.0105(11) 0.0177(11) -0.0012(9) 0.0078(10) -0.0018(9)
C7 0.0207(15) 0.0419(18) 0.0351(16) -0.0126(14) 0.0155(13) -0.0113(14)
C8 0.0188(13) 0.0280(15) 0.0162(13) -0.0047(11) 0.0059(11) -0.0054(11)
C9 0.0243(15) 0.0354(17) 0.0190(14) 0.0053(12) 0.0077(12) 0.0007(13)
C10 0.0340(16) 0.0264(15) 0.0236(14) -0.0097(12) 0.0162(13) -0.0053(13)
C11 0.0296(17) 0.060(2) 0.0189(14) -0.0124(14) 0.0069(13) -0.0195(16)
C12 0.0154(12) 0.0164(12) 0.0147(11) 0.0006(9) 0.0082(9) -0.0024(10)
C13 0.0139(12) 0.0219(13) 0.0128(11) -0.0023(10) 0.0061(10) -0.0033(10)
C14 0.0120(12) 0.0208(12) 0.0167(12) -0.0047(10) 0.0047(9) -0.0034(10)
C15 0.0144(12) 0.0276(14) 0.0186(12) -0.0062(10) 0.0087(10) -0.0048(10)
C16 0.0164(13) 0.0275(14) 0.0241(13) -0.0111(11) 0.0095(11) -0.0033(11)
C17 0.0160(12) 0.0202(13) 0.0285(14) -0.0106(11) 0.0098(11) -0.0049(10)
C18 0.0125(12) 0.0190(13) 0.0207(12) -0.0058(10) 0.0072(10) -0.0026(10)
C19 0.0128(11) 0.0165(12) 0.0171(11) -0.0041(10) 0.0067(9) -0.0001(10)
C20 0.0293(17) 0.0409(18) 0.0367(17) -0.0224(15) 0.0202(14) -0.0110(14)
C21 0.0174(13) 0.0163(13) 0.0269(14) -0.0068(11) 0.0122(11) -0.0050(10)
C22 0.0217(14) 0.0165(13) 0.0297(15) -0.0012(11) 0.0141(12) -0.0031(11)
C23 0.0250(15) 0.0236(15) 0.0391(17) -0.0102(13) 0.0203(13) -0.0098(12)
C24 0.0168(13) 0.0251(14) 0.0267(14) -0.0041(11) 0.0123(11) -0.0026(11)
C25 0.0145(11) 0.0147(11) 0.0143(11) 0.0004(9) 0.0069(9) -0.0015(9)
C26 0.0157(12) 0.0205(12) 0.0183(12) -0.0003(10) 0.0096(10) -0.0004(10)
C27 0.0211(13) 0.0169(12) 0.0283(13) -0.0003(11) 0.0142(11) 0.0010(10)
C28 0.0176(13) 0.0266(14) 0.0195(12) 0.0010(11) 0.0105(10) 0.0009(11)
C29 0.0136(12) 0.0204(12) 0.0166(12) -0.0014(10) 0.0061(10) 0.0035(10)
C30 0.0139(12) 0.0179(12) 0.0210(12) 0.0011(10) 0.0078(10) 0.0019(10)
C31 0.0182(13) 0.0194(13) 0.0214(13) -0.0029(11) 0.0055(11) 0.0001(11)
C32 0.0179(13) 0.0243(13) 0.0176(12) -0.0013(11) 0.0058(10) 0.0042(11)
C33 0.0161(12) 0.0264(13) 0.0158(12) 0.0019(10) 0.0076(10) 0.0023(11)
C34 0.0122(12) 0.0230(13) 0.0172(12) 0.0013(10) 0.0051(10) 0.0023(10)
C35 0.0329(17) 0.0360(17) 0.0257(15) -0.0088(13) 0.0143(13) -0.0022(14)
C36 0.0183(13) 0.0249(14) 0.0221(13) -0.0005(11) 0.0109(11) -0.0022(11)
C37 0.0259(15) 0.0304(16) 0.0278(15) 0.0007(12) 0.0152(13) -0.0054(13)
C38 0.0209(15) 0.0333(16) 0.0261(15) -0.0063(12) 0.0105(12) -0.0104(12)
C39 0.0313(16) 0.0223(15) 0.0365(16) 0.0013(12) 0.0194(14) -0.0004(13)
C40 0.0330(16) 0.0201(14) 0.0616(19) 0.0035(14) 0.0215(15) 0.0014(12)
C41 0.060(2) 0.067(3) 0.098(3) 0.031(2) 0.056(2) 0.009(2)
C42 0.068(3) 0.067(3) 0.074(3) 0.027(2) 0.043(2) 0.001(2)
C43 0.051(2) 0.071(3) 0.067(2) 0.037(2) 0.023(2) -0.006(2)

loop_
_atom_type_symbol
_atom_type_description
_atom_type_scat_dispersion_real
_atom_type_scat_dispersion_imag
_atom_type_scat_source
C C 0.0033 0.0016 'International Tables Vol C Tables 4.2.6.8 and 6.1.1.4'
H H 0.0000 0.0000 'International Tables Vol C Tables 4.2.6.8 and 6.1.1.4'
Er Er -0.2586 4.9576 'International Tables Vol C Tables 4.2.6.8 and 6.1.1.4'
N N 0.0061 0.0033 'International Tables Vol C Tables 4.2.6.8 and 6.1.1.4'
Na Na 0.0362 0.0249 'International Tables Vol C Tables 4.2.6.8 and 6.1.1.4'
O O 0.0106 0.0060 'International Tables Vol C Tables 4.2.6.8 and 6.1.1.4'

loop_
_geom_angle_atom_site_label_1
_geom_angle_atom_site_label_2
_geom_angle_atom_site_label_3
_geom_angle
_geom_angle_site_symmetry_1
_geom_angle_site_symmetry_3
O2 Er1 O2 98.59(9) 2_656 .
O2 Er1 O1 152.96(6) 2_656 2_656
O2 Er1 O1 94.84(6) . 2_656
O2 Er1 O1 94.84(7) 2_656 .
O2 Er1 O1 152.96(6) . .
O1 Er1 O1 83.25(9) 2_656 .
O2 Er1 N1 102.86(7) 2_656 .
O2 Er1 N1 76.75(6) . .
O1 Er1 N1 103.01(6) 2_656 .
O1 Er1 N1 77.43(6) . .
O2 Er1 N1 76.75(6) 2_656 2_656
O2 Er1 N1 102.86(7) . 2_656
O1 Er1 N1 77.43(6) 2_656 2_656
O1 Er1 N1 103.01(6) . 2_656
N1 Er1 N1 179.42(9) . 2_656
O2 Er1 Na1 130.71(5) 2_656 .
O2 Er1 Na1 130.70(5) . .
O1 Er1 Na1 41.62(5) 2_656 .
O1 Er1 Na1 41.62(4) . .
N1 Er1 Na1 90.29(5) . .
N1 Er1 Na1 90.29(5) 2_656 .
O4 Na1 O4 108.70(13) 2_656 .
O4 Na1 O1 103.48(7) 2_656 2_656
O4 Na1 O1 132.67(7) . 2_656
O4 Na1 O1 132.67(7) 2_656 .
O4 Na1 O1 103.48(7) . .
O1 Na1 O1 77.21(9) 2_656 .
O4 Na1 Er1 125.65(6) 2_656 .
O4 Na1 Er1 125.65(6) . .
O1 Na1 Er1 38.61(5) 2_656 .
O1 Na1 Er1 38.61(5) . .
C1 O1 Er1 134.07(15) . .
C1 O1 Na1 114.18(14) . .
Er1 O1 Na1 99.77(7) . .
C19 O2 Er1 142.90(16) . .
C29 O3 C28 114.9(2) . .
C43 O4 C40 108.3(3) . .
C43 O4 Na1 127.6(2) . .
C40 O4 Na1 123.77(19) . .
C25 N1 C12 112.70(19) . .
C25 N1 C13 112.20(19) . .
C12 N1 C13 106.47(19) . .
C25 N1 Er1 105.24(14) . .
C12 N1 Er1 110.22(14) . .
C13 N1 Er1 110.06(14) . .
C28 N2 C27 107.9(2) . .
C28 N2 C26 112.3(2) . .
C27 N2 C26 115.2(2) . .
O1 C1 C6 118.3(2) . .
O1 C1 C2 122.9(2) . .
C6 C1 C2 118.8(2) . .
C3 C2 C1 117.9(2) . .
C3 C2 C8 120.9(2) . .
C1 C2 C8 121.2(2) . .
C2 C3 C4 123.7(2) . .
C2 C3 H3 118.2 . .
C4 C3 H3 118.2 . .
C5 C4 C3 117.5(2) . .
C5 C4 C7 121.7(3) . .
C3 C4 C7 120.8(2) . .
C4 C5 C6 121.4(2) . .
C4 C5 H5 119.3 . .
C6 C5 H5 119.3 . .
C5 C6 C1 120.7(2) . .
C5 C6 C12 120.0(2) . .
C1 C6 C12 119.2(2) . .
C4 C7 H7A 109.5 . .
C4 C7 H7C 109.5 . .
H7A C7 H7C 109.5 . .
C4 C7 H7B 109.5 . .
H7A C7 H7B 109.5 . .
H7C C7 H7B 109.5 . .
C11 C8 C10 106.9(2) . .
C11 C8 C9 107.9(2) . .
C10 C8 C9 110.1(2) . .
C11 C8 C2 111.7(2) . .
C10 C8 C2 111.5(2) . .
C9 C8 C2 108.6(2) . .
C8 C9 H9A 109.5 . .
C8 C9 H9C 109.5 . .
H9A C9 H9C 109.5 . .
C8 C9 H9B 109.5 . .
H9A C9 H9B 109.5 . .
H9C C9 H9B 109.5 . .
C8 C10 H10B 109.5 . .
C8 C10 H10C 109.5 . .
H10B C10 H10C 109.5 . .
C8 C10 H10A 109.5 . .
H10B C10 H10A 109.5 . .
H10C C10 H10A 109.5 . .
C8 C11 H11A 109.5 . .
C8 C11 H11C 109.5 . .
H11A C11 H11C 109.5 . .
C8 C11 H11B 109.5 . .
H11A C11 H11B 109.5 . .
H11C C11 H11B 109.5 . .
N1 C12 C6 114.7(2) . .
N1 C12 H12B 108.6 . .
C6 C12 H12B 108.6 . .
N1 C12 H12A 108.6 . .
C6 C12 H12A 108.6 . .
H12B C12 H12A 107.6 . .
N1 C13 C14 115.7(2) . .
N1 C13 H13A 108.3 . .
C14 C13 H13A 108.3 . .
N1 C13 H13B 108.3 . .
C14 C13 H13B 108.3 . .
H13A C13 H13B 107.4 . .
C15 C14 C19 120.3(2) . .
C15 C14 C13 119.7(2) . .
C19 C14 C13 119.9(2) . .
C16 C15 C14 121.7(3) . .
C16 C15 H15 119.2 . .
C14 C15 H15 119.2 . .
C15 C16 C17 117.5(2) . .
C15 C16 C20 121.3(3) . .
C17 C16 C20 121.2(3) . .
C16 C17 C18 123.4(3) . .
C16 C17 H17 118.3 . .
C18 C17 H17 118.3 . .
C17 C18 C19 117.9(2) . .
C17 C18 C21 121.8(2) . .
C19 C18 C21 120.3(2) . .
O2 C19 C14 118.6(2) . .
O2 C19 C18 122.4(2) . .
C14 C19 C18 119.0(2) . .
C16 C20 H20A 109.5 . .
C16 C20 H20B 109.5 . .
H20A C20 H20B 109.5 . .
C16 C20 H20C 109.5 . .
H20A C20 H20C 109.5 . .
H20B C20 H20C 109.5 . .
C18 C21 C22 110.1(2) . .
C18 C21 C23 111.9(2) . .
C22 C21 C23 107.6(2) . .
C18 C21 C24 109.8(2) . .
C22 C21 C24 110.4(2) . .
C23 C21 C24 107.0(2) . .
C21 C22 H22A 109.5 . .
C21 C22 H22B 109.5 . .
H22A C22 H22B 109.5 . .
C21 C22 H22C 109.5 . .
H22A C22 H22C 109.5 . .
H22B C22 H22C 109.5 . .
C21 C23 H23A 109.5 . .
C21 C23 H23C 109.5 . .
H23A C23 H23C 109.5 . .
C21 C23 H23B 109.5 . .
H23A C23 H23B 109.5 . .
H23C C23 H23B 109.5 . .
C21 C24 H24A 109.5 . .
C21 C24 H24C 109.5 . .
H24A C24 H24C 109.5 . .
C21 C24 H24B 109.5 . .
H24A C24 H24B 109.5 . .
H24C C24 H24B 109.5 . .
N1 C25 C26 118.0(2) . .
N1 C25 H25A 107.8 . .
C26 C25 H25A 107.8 . .
N1 C25 H25B 107.8 . .
C26 C25 H25B 107.8 . .
H25A C25 H25B 107.2 . .
N2 C26 C25 107.3(2) . .
N2 C26 H26A 110.2 . .
C25 C26 H26A 110.2 . .
N2 C26 H26B 110.2 . .
C25 C26 H26B 110.2 . .
H26A C26 H26B 108.5 . .
N2 C27 C30 112.8(2) . .
N2 C27 H27A 109.0 . .
C30 C27 H27A 109.0 . .
N2 C27 H27B 109.0 . .
C30 C27 H27B 109.0 . .
H27A C27 H27B 107.8 . .
N2 C28 O3 113.6(2) . .
N2 C28 H28A 108.8 . .
O3 C28 H28A 108.8 . .
N2 C28 H28B 108.8 . .
O3 C28 H28B 108.8 . .
H28A C28 H28B 107.7 . .
O3 C29 C30 120.6(2) . .
O3 C29 C34 118.1(2) . .
C30 C29 C34 121.3(2) . .
C31 C30 C29 119.0(2) . .
C31 C30 C27 121.1(2) . .
C29 C30 C27 119.9(2) . .
C32 C31 C30 121.9(3) . .
C32 C31 H31 119.1 . .
C30 C31 H31 119.1 . .
C31 C32 C33 117.6(2) . .
C31 C32 C35 121.3(3) . .
C33 C32 C35 121.1(3) . .
C32 C33 C34 124.0(3) . .
C32 C33 H33 118.0 . .
C34 C33 H33 118.0 . .
C33 C34 C29 116.2(2) . .
C33 C34 C36 121.8(2) . .
C29 C34 C36 122.0(2) . .
C32 C35 H35A 109.5 . .
C32 C35 H35B 109.5 . .
H35A C35 H35B 109.5 . .
C32 C35 H35C 109.5 . .
H35A C35 H35C 109.5 . .
H35B C35 H35C 109.5 . .
C37 C36 C34 112.1(2) . .
C37 C36 C39 106.4(2) . .
C34 C36 C39 110.1(2) . .
C37 C36 C38 107.7(2) . .
C34 C36 C38 110.0(2) . .
C39 C36 C38 110.5(2) . .
C36 C37 H37B 109.5 . .
C36 C37 H37C 109.5 . .
H37B C37 H37C 109.5 . .
C36 C37 H37A 109.5 . .
H37B C37 H37A 109.5 . .
H37C C37 H37A 109.5 . .
C36 C38 H38A 109.5 . .
C36 C38 H38C 109.5 . .
H38A C38 H38C 109.5 . .
C36 C38 H38B 109.5 . .
H38A C38 H38B 109.5 . .
H38C C38 H38B 109.5 . .
C36 C39 H39B 109.5 . .
C36 C39 H39C 109.5 . .
H39B C39 H39C 109.5 . .
C36 C39 H39A 109.5 . .
H39B C39 H39A 109.5 . .
H39C C39 H39A 109.5 . .
O4 C40 C41 105.1(3) . .
O4 C40 H40A 110.7 . .
C41 C40 H40A 110.7 . .
O4 C40 H40B 110.7 . .
C41 C40 H40B 110.7 . .
H40A C40 H40B 108.8 . .
C40 C41 C42 102.7(3) . .
C40 C41 H41A 111.2 . .
C42 C41 H41A 111.2 . .
C40 C41 H41B 111.2 . .
C42 C41 H41B 111.2 . .
H41A C41 H41B 109.1 . .
C43 C42 C41 104.3(3) . .
C43 C42 H42B 110.9 . .
C41 C42 H42B 110.9 . .
C43 C42 H42A 110.9 . .
C41 C42 H42A 110.9 . .
H42B C42 H42A 108.9 . .
O4 C43 C42 107.7(3) . .
O4 C43 H43B 110.2 . .
C42 C43 H43B 110.2 . .
O4 C43 H43A 110.2 . .
C42 C43 H43A 110.2 . .
H43B C43 H43A 108.5 . .

loop_
_geom_bond_atom_site_label_1
_geom_bond_atom_site_label_2
_geom_bond_distance
_geom_bond_site_symmetry_2
Er1 O2 2.1334(17) 2_656
Er1 O2 2.1334(17) .
Er1 O1 2.1961(17) 2_656
Er1 O1 2.1962(17) .
Er1 N1 2.539(2) .
Er1 N1 2.539(2) 2_656
Er1 Na1 3.4687(14) .
Na1 O4 2.306(2) 2_656
Na1 O4 2.306(2) .
Na1 O1 2.338(2) 2_656
Na1 O1 2.338(2) .
O1 C1 1.342(3) .
O2 C19 1.333(3) .
O3 C29 1.380(3) .
O3 C28 1.448(3) .
O4 C43 1.423(4) .
O4 C40 1.427(4) .
N1 C25 1.474(3) .
N1 C12 1.491(3) .
N1 C13 1.494(3) .
N2 C28 1.425(3) .
N2 C27 1.460(3) .
N2 C26 1.468(3) .
C1 C6 1.407(4) .
C1 C2 1.418(4) .
C2 C3 1.390(4) .
C2 C8 1.537(4) .
C3 C4 1.392(4) .
C3 H3 0.9300 .
C4 C5 1.381(4) .
C4 C7 1.511(4) .
C5 C6 1.387(4) .
C5 H5 0.9300 .
C6 C12 1.496(3) .
C7 H7A 0.9600 .
C7 H7C 0.9600 .
C7 H7B 0.9600 .
C8 C11 1.532(4) .
C8 C10 1.532(4) .
C8 C9 1.535(4) .
C9 H9A 0.9600 .
C9 H9C 0.9600 .
C9 H9B 0.9600 .
C10 H10B 0.9600 .
C10 H10C 0.9600 .
C10 H10A 0.9600 .
C11 H11A 0.9600 .
C11 H11C 0.9600 .
C11 H11B 0.9600 .
C12 H12B 0.9700 .
C12 H12A 0.9700 .
C13 C14 1.500(4) .
C13 H13A 0.9700 .
C13 H13B 0.9700 .
C14 C15 1.388(4) .
C14 C19 1.407(4) .
C15 C16 1.382(4) .
C15 H15 0.9300 .
C16 C17 1.389(4) .
C16 C20 1.514(4) .
C17 C18 1.396(4) .
C17 H17 0.9300 .
C18 C19 1.414(4) .
C18 C21 1.529(4) .
C20 H20A 0.9600 .
C20 H20B 0.9600 .
C20 H20C 0.9600 .
C21 C22 1.532(4) .
C21 C23 1.536(4) .
C21 C24 1.538(4) .
C22 H22A 0.9600 .
C22 H22B 0.9600 .
C22 H22C 0.9600 .
C23 H23A 0.9600 .
C23 H23C 0.9600 .
C23 H23B 0.9600 .
C24 H24A 0.9600 .
C24 H24C 0.9600 .
C24 H24B 0.9600 .
C25 C26 1.527(3) .
C25 H25A 0.9700 .
C25 H25B 0.9700 .
C26 H26A 0.9700 .
C26 H26B 0.9700 .
C27 C30 1.507(4) .
C27 H27A 0.9700 .
C27 H27B 0.9700 .
C28 H28A 0.9700 .
C28 H28B 0.9700 .
C29 C30 1.391(4) .
C29 C34 1.408(4) .
C30 C31 1.388(4) .
C31 C32 1.375(4) .
C31 H31 0.9300 .
C32 C33 1.382(4) .
C32 C35 1.505(4) .
C33 C34 1.390(4) .
C33 H33 0.9300 .
C34 C36 1.531(4) .
C35 H35A 0.9600 .
C35 H35B 0.9600 .
C35 H35C 0.9600 .
C36 C37 1.530(4) .
C36 C39 1.537(4) .
C36 C38 1.539(4) .
C37 H37B 0.9600 .
C37 H37C 0.9600 .
C37 H37A 0.9600 .
C38 H38A 0.9600 .
C38 H38C 0.9600 .
C38 H38B 0.9600 .
C39 H39B 0.9600 .
C39 H39C 0.9600 .
C39 H39A 0.9600 .
C40 C41 1.482(5) .
C40 H40A 0.9700 .
C40 H40B 0.9700 .
C41 C42 1.499(6) .
C41 H41A 0.9700 .
C41 H41B 0.9700 .
C42 C43 1.480(6) .
C42 H42B 0.9700 .
C42 H42A 0.9700 .
C43 H43B 0.9700 .
C43 H43A 0.9700 .

loop_
_platon_squeeze_void_nr
_platon_squeeze_void_average_x
_platon_squeeze_void_average_y
_platon_squeeze_void_average_z
_platon_squeeze_void_volume
_platon_squeeze_void_count_electrons
_platon_squeeze_void_content
1 -0.008 -0.008 0.000 1312 192 ' '
2 0.335 0.665 0.500 1312 192 ' '
